data_7248548
loop_
_publ_author_name
'Middya, Puspendu'
'Frontera, Antonio'
'Chattopadhyay, Shouvik'

_publ_section_title
;
 The crucial role of hydrogen bonding in shaping the structures of
 zinc-based coordination polymers using tridentate N, N, O donor reduced
 Schiff base ligands and bridging acetates
;
_journal_issue 20
_journal_name_full 'RSC Advances'
_journal_page_first 13905
_journal_page_last 13914
_journal_paper_doi 10.1039/D4RA00550C
_journal_volume 14
_journal_year 2024
_chemical_formula_moiety 'C17 H24 Br2 N2 O7 Zn2'
_chemical_formula_sum 'C17 H24 Br2 N2 O7 Zn2'
_chemical_formula_weight 658.96
_space_group_crystal_system orthorhombic
_space_group_IT_number 41
_space_group_name_Hall 'A 2 -2ab'
_space_group_name_H-M_alt 'A e a 2'
_atom_sites_solution_hydrogens geom
_audit_creation_method SHELXL-2018/3
_audit_update_record
;
2024-01-04 deposited with the CCDC.	2024-04-23 downloaded from the CCDC.
;
_cell_angle_alpha 90
_cell_angle_beta 90
_cell_angle_gamma 90
_cell_formula_units_Z 8
_cell_length_a 14.662(8)
_cell_length_b 16.055(9)
_cell_length_c 21.525(13)
_cell_measurement_reflns_used 900
_cell_measurement_temperature 293(2)
_cell_measurement_theta_max 24.375
_cell_measurement_theta_min 2.106
_cell_volume 5067(5)
_computing_cell_refinement 'SAINT (Bruker, 2000)'
_computing_data_collection 'SMART (Bruker, 2000)'
_computing_data_reduction SAINT
_computing_molecular_graphics 'Ortep-3 for Windows (Farrugia, 1999) and CAMERON (Watkin et al., 1993)'
_computing_publication_material 'PLATON (Spek, 2003)'
_computing_structure_refinement 'SHELXL-2018/3 (Sheldrick, 2018)'
_computing_structure_solution 'SHELXT 2014/5 (Sheldrick, 2014)'
_diffrn_ambient_temperature 293(2)
_diffrn_measured_fraction_theta_full 0.993
_diffrn_measured_fraction_theta_max 0.993
_diffrn_measurement_device_type 'BRUKER D8 QUEST AREA DETECTOR'
_diffrn_radiation_type MoK\a
_diffrn_radiation_wavelength 0.71073
_diffrn_reflns_av_R_equivalents 0.0470
_diffrn_reflns_av_unetI/netI 0.0351
_diffrn_reflns_Laue_measured_fraction_full 0.993
_diffrn_reflns_Laue_measured_fraction_max 0.993
_diffrn_reflns_limit_h_max 17
_diffrn_reflns_limit_h_min -17
_diffrn_reflns_limit_k_max 18
_diffrn_reflns_limit_k_min -18
_diffrn_reflns_limit_l_max 24
_diffrn_reflns_limit_l_min -24
_diffrn_reflns_number 29619
_diffrn_reflns_point_group_measured_fraction_full 0.986
_diffrn_reflns_point_group_measured_fraction_max 0.986
_diffrn_reflns_theta_full 24.375
_diffrn_reflns_theta_max 24.375
_diffrn_reflns_theta_min 2.106
_exptl_absorpt_coefficient_mu 5.083
_exptl_absorpt_correction_T_max 0.362
_exptl_absorpt_correction_T_min 0.175
_exptl_absorpt_correction_type multi-scan
_exptl_absorpt_process_details SADABS
_exptl_crystal_colour COLOURLESS
_exptl_crystal_density_diffrn 1.728
_exptl_crystal_description BLOCK
_exptl_crystal_F_000 2608
_exptl_crystal_size_max 0.4
_exptl_crystal_size_mid 0.3
_exptl_crystal_size_min 0.2
_refine_diff_density_max 0.537
_refine_diff_density_min -0.673
_refine_diff_density_rms 0.059
_refine_ls_abs_structure_details
;
 Flack x determined using 1460 quotients [(I+)-(I-)]/[(I+)+(I-)]
 (Parsons, Flack and Wagner, Acta Cryst. B69 (2013) 249-259).
;
_refine_ls_abs_structure_Flack 0.026(7)
_refine_ls_extinction_method none
_refine_ls_goodness_of_fit_ref 0.959
_refine_ls_hydrogen_treatment constr
_refine_ls_matrix_type full
_refine_ls_number_parameters 271
_refine_ls_number_reflns 4109
_refine_ls_number_restraints 1
_refine_ls_restrained_S_all 0.959
_refine_ls_R_factor_all 0.0476
_refine_ls_R_factor_gt 0.0359
_refine_ls_shift/su_max 0.000
_refine_ls_shift/su_mean 0.000
_refine_ls_structure_factor_coef Fsqd
_refine_ls_weighting_details 'w=1/[\s^2^(Fo^2^)+(0.0827P)^2^+1.0681P] where P=(Fo^2^+2Fc^2^)/3'
_refine_ls_weighting_scheme calc
_refine_ls_wR_factor_gt 0.1029
_refine_ls_wR_factor_ref 0.1134
_reflns_Friedel_coverage 0.925
_reflns_Friedel_fraction_full 0.978
_reflns_Friedel_fraction_max 0.978
_reflns_number_gt 3427
_reflns_number_total 4166
_reflns_threshold_expression 'I > 2\s(I)'
_cod_data_source_file d4ra00550c2.cif
_cod_data_source_block shelx_CCDC1
_cod_depositor_comments
;
The following automatic conversions were performed:

data item '_exptl_absorpt_correction_type' value 'MULTI-SCAN' was
changed to 'multi-scan' in accordance with the
/home/data/users/saulius/crontab/automatic-downloads/rss-feeds/RSC/lib/dictionaries/cif_core.dic
dictionary named 'cif_core.dic' version 2.4.2 last updated on
2011-04-26.

Automatic conversion script
Id: cif_fix_values 8170 2020-07-09 18:12:32Z antanas 
;
_cod_original_sg_symbol_Hall 'A 2 -2ac'
_cod_original_sg_symbol_H-M 'A b a 2'
_cod_database_code 7248548
_shelx_shelxl_version_number 2018/3
_shelx_space_group_comment
;
The symmetry employed for this shelxl refinement is uniquely defined
by the following loop, which should always be used as a source of
symmetry information in preference to the above space-group names.
They are only intended as comments.
;

loop_
_space_group_symop_operation_xyz
'x, y, z'
'-x, -y, z'
'x+1/2, -y+1/2, z'
'-x+1/2, y+1/2, z'
'x, y+1/2, z+1/2'
'-x, -y+1/2, z+1/2'
'x+1/2, -y+1, z+1/2'
'-x+1/2, y+1, z+1/2'

loop_
_atom_site_label
_atom_site_type_symbol
_atom_site_fract_x
_atom_site_fract_y
_atom_site_fract_z
_atom_site_U_iso_or_equiv
_atom_site_adp_type
_atom_site_occupancy
_atom_site_site_symmetry_order
_atom_site_calc_flag
_atom_site_refinement_flags_posn
_atom_site_refinement_flags_adp
_atom_site_refinement_flags_occupancy
_atom_site_disorder_assembly
_atom_site_disorder_group
Zn2 Zn 0.65791(6) 0.69724(6) 0.48560(6) 0.0589(3) Uani 1 1 d . . . . .
Zn1 Zn 0.45069(6) 0.74761(6) 0.43940(6) 0.0554(3) Uani 1 1 d . . . . .
Br1 Br 0.58966(10) 0.74595(9) 0.63812(6) 0.1045(5) Uani 1 1 d . . . . .
Br2 Br 0.31961(16) 0.51156(17) 0.70843(12) 0.1781(11) Uani 1 1 d . . . . .
C7 C 0.4035(6) 0.5694(5) 0.4703(5) 0.074(3) Uani 1 1 d . . . . .
H7A H 0.461265 0.553765 0.451653 0.089 Uiso 1 1 calc R U . . .
H7B H 0.362771 0.521979 0.466892 0.089 Uiso 1 1 calc R U . . .
O6 O 0.7330(4) 0.6354(4) 0.5446(4) 0.0725(17) Uani 1 1 d . . . . .
O1 O 0.5291(4) 0.6882(4) 0.5068(3) 0.0594(14) Uani 1 1 d . . . . .
N1 N 0.3650(5) 0.6389(5) 0.4354(4) 0.0662(19) Uani 1 1 d . . . . .
H1 H 0.307111 0.653533 0.455367 0.079 Uiso 1 1 calc R U . . .
O4 O 0.5277(4) 0.8535(4) 0.4585(4) 0.0765(19) Uani 1 1 d . . . . .
C6 C 0.4188(5) 0.5883(6) 0.5381(5) 0.061(2) Uani 1 1 d . . . . .
O7 O 0.8406(4) 0.7053(4) 0.4969(4) 0.0651(16) Uani 1 1 d . . . . .
O2 O 0.5449(5) 0.6986(6) 0.3699(3) 0.086(2) Uani 1 1 d . . . . .
O3 O 0.6741(4) 0.6438(4) 0.4030(4) 0.0739(18) Uani 1 1 d . . . . .
C5 C 0.3720(7) 0.5493(6) 0.5848(7) 0.084(3) Uani 1 1 d . . . . .
H5 H 0.328532 0.509590 0.574116 0.100 Uiso 1 1 calc R U . . .
C12 C 0.6124(7) 0.6565(6) 0.3618(5) 0.067(2) Uani 1 1 d . . . . .
O5 O 0.6731(4) 0.8179(4) 0.4768(4) 0.073(2) Uani 1 1 d . . . . .
C1 C 0.4853(6) 0.6491(5) 0.5535(4) 0.061(2) Uani 1 1 d . . . . .
C16 C 0.8145(6) 0.6579(6) 0.5403(5) 0.059(2) Uani 1 1 d . . . . .
C2 C 0.5012(7) 0.6663(7) 0.6162(4) 0.069(2) Uani 1 1 d . . . . .
C8 C 0.3433(8) 0.6134(10) 0.3706(6) 0.095(4) Uani 1 1 d . . . . .
H8A H 0.304652 0.564399 0.371794 0.113 Uiso 1 1 calc R U . . .
H8B H 0.399460 0.598258 0.349664 0.113 Uiso 1 1 calc R U . . .
C17 C 0.8794(10) 0.6308(8) 0.5899(7) 0.103(4) Uani 1 1 d . . . . .
H00A H 0.939156 0.652142 0.581001 0.155 Uiso 1 1 calc R U . . .
H00B H 0.859212 0.651704 0.629361 0.155 Uiso 1 1 calc R U . . .
H00C H 0.881571 0.571029 0.591264 0.155 Uiso 1 1 calc R U . . .
C15 C 0.6340(9) 0.9600(7) 0.4787(15) 0.203(14) Uani 1 1 d . . . . .
H00D H 0.697900 0.963860 0.487889 0.304 Uiso 1 1 calc R U . . .
H00E H 0.621045 0.990000 0.441162 0.304 Uiso 1 1 calc R U . . .
H00F H 0.599532 0.983589 0.512342 0.304 Uiso 1 1 calc R U . . .
N2 N 0.3823(6) 0.8076(7) 0.3641(4) 0.086(3) Uani 1 1 d . . . . .
H2 H 0.326073 0.831129 0.381334 0.103 Uiso 1 1 calc R U . . .
C14 C 0.6081(6) 0.8706(6) 0.4706(6) 0.081(3) Uani 1 1 d . . . . .
C4 C 0.3858(10) 0.5657(8) 0.6453(8) 0.097(4) Uani 1 1 d . . . . .
C13 C 0.6297(9) 0.6194(10) 0.2986(7) 0.107(4) Uani 1 1 d . . . . .
H00G H 0.685304 0.587931 0.299413 0.161 Uiso 1 1 calc R U . . .
H00H H 0.579923 0.583433 0.287572 0.161 Uiso 1 1 calc R U . . .
H00I H 0.634704 0.663276 0.268462 0.161 Uiso 1 1 calc R U . . .
C11 C 0.4312(13) 0.8751(13) 0.3375(8) 0.144(7) Uani 1 1 d . . . . .
H11A H 0.449969 0.912730 0.369654 0.216 Uiso 1 1 calc R U . . .
H11B H 0.484028 0.854175 0.316189 0.216 Uiso 1 1 calc R U . . .
H11C H 0.392701 0.903892 0.308506 0.216 Uiso 1 1 calc R U . . .
C3 C 0.4493(9) 0.6234(10) 0.6632(6) 0.098(4) Uani 1 1 d . . . . .
H3 H 0.458729 0.634833 0.705082 0.117 Uiso 1 1 calc R U . . .
C10 C 0.3545(12) 0.7510(14) 0.3140(6) 0.131(7) Uani 1 1 d . . . . .
H10A H 0.408922 0.728109 0.294851 0.157 Uiso 1 1 calc R U . . .
H10B H 0.322733 0.783119 0.282524 0.157 Uiso 1 1 calc R U . . .
C9 C 0.2953(10) 0.6814(11) 0.3331(6) 0.112(5) Uani 1 1 d . . . . .
H9A H 0.269066 0.656331 0.296246 0.134 Uiso 1 1 calc R U . . .
H9B H 0.245558 0.703531 0.357814 0.134 Uiso 1 1 calc R U . . .

loop_
_atom_site_aniso_label
_atom_site_aniso_U_11
_atom_site_aniso_U_22
_atom_site_aniso_U_33
_atom_site_aniso_U_23
_atom_site_aniso_U_13
_atom_site_aniso_U_12
Zn2 0.0447(4) 0.0577(5) 0.0743(6) 0.0052(5) 0.0006(5) 0.0027(4)
Zn1 0.0444(4) 0.0690(5) 0.0526(5) 0.0016(4) -0.0023(5) 0.0041(4)
Br1 0.0996(9) 0.1355(13) 0.0784(8) -0.0108(7) -0.0338(7) 0.0008(7)
Br2 0.1890(18) 0.1721(17) 0.1732(19) 0.1002(16) 0.0876(16) 0.0245(15)
C7 0.058(5) 0.050(5) 0.116(9) -0.023(5) 0.010(5) 0.008(4)
O6 0.052(3) 0.069(4) 0.096(5) 0.027(3) 0.003(3) -0.003(3)
O1 0.041(2) 0.084(4) 0.054(3) 0.014(3) 0.000(2) -0.006(3)
N1 0.051(3) 0.070(4) 0.077(5) -0.027(4) -0.002(4) 0.006(3)
O4 0.048(3) 0.067(4) 0.114(6) 0.009(4) -0.003(3) 0.005(3)
C6 0.046(4) 0.048(5) 0.088(7) 0.005(4) 0.010(4) 0.006(3)
O7 0.052(3) 0.066(3) 0.078(5) 0.015(3) 0.006(3) 0.001(3)
O2 0.061(4) 0.140(7) 0.058(4) -0.003(4) 0.006(3) 0.030(4)
O3 0.057(3) 0.074(4) 0.090(5) -0.014(4) 0.001(3) 0.011(3)
C5 0.062(5) 0.056(5) 0.132(11) 0.020(6) 0.027(7) 0.007(5)
C12 0.059(5) 0.072(6) 0.071(6) -0.012(5) 0.010(5) -0.002(5)
O5 0.044(3) 0.059(3) 0.117(6) 0.004(4) -0.007(4) 0.001(2)
C1 0.053(4) 0.063(5) 0.067(6) 0.009(4) 0.000(4) 0.011(4)
C16 0.054(5) 0.057(5) 0.066(5) 0.011(5) -0.004(4) -0.004(4)
C2 0.067(5) 0.084(6) 0.057(5) 0.010(5) -0.001(4) 0.017(5)
C8 0.078(7) 0.125(10) 0.081(8) -0.052(8) 0.001(6) -0.007(7)
C17 0.106(8) 0.102(8) 0.103(9) 0.042(7) -0.040(8) -0.019(8)
C15 0.077(7) 0.049(5) 0.48(4) -0.037(14) -0.044(16) 0.010(5)
N2 0.073(5) 0.120(8) 0.064(6) 0.021(5) -0.003(5) 0.022(5)
C14 0.050(5) 0.059(5) 0.135(10) -0.010(6) 0.004(5) -0.002(4)
C4 0.099(9) 0.083(8) 0.108(11) 0.032(7) 0.028(8) 0.008(7)
C13 0.097(8) 0.124(11) 0.100(9) -0.037(8) -0.003(8) 0.023(8)
C11 0.132(12) 0.187(18) 0.113(12) 0.085(12) -0.015(10) 0.000(13)
C3 0.098(9) 0.127(11) 0.068(7) 0.039(7) 0.009(6) 0.042(8)
C10 0.102(11) 0.24(2) 0.053(7) -0.007(9) -0.021(7) 0.049(12)
C9 0.098(9) 0.171(14) 0.065(7) -0.047(8) -0.026(7) 0.022(10)

loop_
_atom_type_symbol
_atom_type_description
_atom_type_scat_dispersion_real
_atom_type_scat_dispersion_imag
_atom_type_scat_source
C C 0.0033 0.0016 'International Tables Vol C Tables 4.2.6.8 and 6.1.1.4'
H H 0.0000 0.0000 'International Tables Vol C Tables 4.2.6.8 and 6.1.1.4'
Br Br -0.2901 2.4595 'International Tables Vol C Tables 4.2.6.8 and 6.1.1.4'
N N 0.0061 0.0033 'International Tables Vol C Tables 4.2.6.8 and 6.1.1.4'
O O 0.0106 0.0060 'International Tables Vol C Tables 4.2.6.8 and 6.1.1.4'
Zn Zn 0.2839 1.4301 'International Tables Vol C Tables 4.2.6.8 and 6.1.1.4'

loop_
_geom_angle_atom_site_label_1
_geom_angle_atom_site_label_2
_geom_angle_atom_site_label_3
_geom_angle
_geom_angle_site_symmetry_1
_geom_angle_site_symmetry_3
_geom_angle_publ_flag
O1 Zn2 O6 110.8(3) . . ?
O1 Zn2 O5 101.9(3) . . ?
O6 Zn2 O5 120.1(3) . . ?
O1 Zn2 O3 107.0(3) . . ?
O6 Zn2 O3 107.2(3) . . ?
O5 Zn2 O3 109.1(4) . . ?
O1 Zn1 O4 86.4(2) . . ?
O1 Zn1 N2 174.1(3) . . ?
O4 Zn1 N2 92.1(4) . . ?
O1 Zn1 N1 88.8(3) . . ?
O4 Zn1 N1 170.7(3) . . ?
N2 Zn1 N1 93.5(4) . . ?
O1 Zn1 O7 100.0(3) . 3_465 ?
O4 Zn1 O7 90.4(2) . 3_465 ?
N2 Zn1 O7 85.8(3) . 3_465 ?
N1 Zn1 O7 82.6(2) . 3_465 ?
O1 Zn1 O2 87.9(3) . . ?
O4 Zn1 O2 94.9(3) . . ?
N2 Zn1 O2 86.5(3) . . ?
N1 Zn1 O2 92.8(3) . . ?
O7 Zn1 O2 170.8(3) 3_465 . ?
N1 C7 C6 113.7(7) . . ?
N1 C7 H7A 108.8 . . ?
C6 C7 H7A 108.8 . . ?
N1 C7 H7B 108.8 . . ?
C6 C7 H7B 108.8 . . ?
H7A C7 H7B 107.7 . . ?
C16 O6 Zn2 110.0(6) . . ?
C1 O1 Zn2 132.2(5) . . ?
C1 O1 Zn1 118.0(5) . . ?
Zn2 O1 Zn1 109.7(3) . . ?
C7 N1 C8 110.8(9) . . ?
C7 N1 Zn1 111.9(5) . . ?
C8 N1 Zn1 112.7(8) . . ?
C7 N1 H1 107.0 . . ?
C8 N1 H1 107.0 . . ?
Zn1 N1 H1 107.0 . . ?
C14 O4 Zn1 137.7(6) . . ?
C5 C6 C1 119.2(11) . . ?
C5 C6 C7 122.9(10) . . ?
C1 C6 C7 117.8(8) . . ?
C16 O7 Zn1 148.9(5) . 3_565 ?
C12 O2 Zn1 144.8(7) . . ?
C12 O3 Zn2 117.8(6) . . ?
C4 C5 C6 123.1(12) . . ?
C4 C5 H5 118.5 . . ?
C6 C5 H5 118.5 . . ?
O2 C12 O3 124.4(9) . . ?
O2 C12 C13 119.2(10) . . ?
O3 C12 C13 116.4(9) . . ?
C14 O5 Zn2 125.4(5) . . ?
O1 C1 C2 123.3(9) . . ?
O1 C1 C6 118.3(8) . . ?
C2 C1 C6 118.4(9) . . ?
O6 C16 O7 121.2(8) . . ?
O6 C16 C17 118.0(9) . . ?
O7 C16 C17 120.7(9) . . ?
C1 C2 C3 119.8(11) . . ?
C1 C2 Br1 119.4(8) . . ?
C3 C2 Br1 120.9(9) . . ?
N1 C8 C9 113.4(10) . . ?
N1 C8 H8A 108.9 . . ?
C9 C8 H8A 108.9 . . ?
N1 C8 H8B 108.9 . . ?
C9 C8 H8B 108.9 . . ?
H8A C8 H8B 107.7 . . ?
C16 C17 H00A 109.5 . . ?
C16 C17 H00B 109.5 . . ?
H00A C17 H00B 109.5 . . ?
C16 C17 H00C 109.5 . . ?
H00A C17 H00C 109.5 . . ?
H00B C17 H00C 109.5 . . ?
C14 C15 H00D 109.5 . . ?
C14 C15 H00E 109.5 . . ?
H00D C15 H00E 109.5 . . ?
C14 C15 H00F 109.5 . . ?
H00D C15 H00F 109.5 . . ?
H00E C15 H00F 109.5 . . ?
C11 N2 C10 108.4(13) . . ?
C11 N2 Zn1 114.4(9) . . ?
C10 N2 Zn1 114.2(9) . . ?
C11 N2 H2 106.4 . . ?
C10 N2 H2 106.4 . . ?
Zn1 N2 H2 106.4 . . ?
O4 C14 O5 125.7(8) . . ?
O4 C14 C15 118.6(9) . . ?
O5 C14 C15 115.7(9) . . ?
C5 C4 C3 120.6(11) . . ?
C5 C4 Br2 122.1(11) . . ?
C3 C4 Br2 117.4(12) . . ?
C12 C13 H00G 109.5 . . ?
C12 C13 H00H 109.5 . . ?
H00G C13 H00H 109.5 . . ?
C12 C13 H00I 109.5 . . ?
H00G C13 H00I 109.5 . . ?
H00H C13 H00I 109.5 . . ?
N2 C11 H11A 109.5 . . ?
N2 C11 H11B 109.5 . . ?
H11A C11 H11B 109.5 . . ?
N2 C11 H11C 109.5 . . ?
H11A C11 H11C 109.5 . . ?
H11B C11 H11C 109.5 . . ?
C4 C3 C2 119.0(12) . . ?
C4 C3 H3 120.5 . . ?
C2 C3 H3 120.5 . . ?
N2 C10 C9 115.2(12) . . ?
N2 C10 H10A 108.5 . . ?
C9 C10 H10A 108.5 . . ?
N2 C10 H10B 108.5 . . ?
C9 C10 H10B 108.5 . . ?
H10A C10 H10B 107.5 . . ?
C10 C9 C8 114.7(12) . . ?
C10 C9 H9A 108.6 . . ?
C8 C9 H9A 108.6 . . ?
C10 C9 H9B 108.6 . . ?
C8 C9 H9B 108.6 . . ?
H9A C9 H9B 107.6 . . ?

loop_
_geom_bond_atom_site_label_1
_geom_bond_atom_site_label_2
_geom_bond_distance
_geom_bond_site_symmetry_2
_geom_bond_publ_flag
Zn2 O1 1.949(6) . ?
Zn2 O6 1.952(7) . ?
Zn2 O5 1.959(6) . ?
Zn2 O3 1.987(8) . ?
Zn1 O1 2.083(6) . ?
Zn1 O4 2.082(6) . ?
Zn1 N2 2.134(8) . ?
Zn1 N1 2.153(8) . ?
Zn1 O7 2.170(6) 3_465 ?
Zn1 O2 2.183(7) . ?
Br1 C2 1.882(12) . ?
Br2 C4 1.883(12) . ?
C7 N1 1.459(13) . ?
C7 C6 1.507(16) . ?
C7 H7A 0.9700 . ?
C7 H7B 0.9700 . ?
O6 C16 1.252(10) . ?
O1 C1 1.347(10) . ?
N1 C8 1.486(14) . ?
N1 H1 0.9800 . ?
O4 C14 1.238(11) . ?
C6 C5 1.369(15) . ?
C6 C1 1.419(13) . ?
O7 C16 1.264(11) . ?
O2 C12 1.212(11) . ?
O3 C12 1.282(13) . ?
C5 C4 1.34(2) . ?
C5 H5 0.9300 . ?
C12 C13 1.507(16) . ?
O5 C14 1.280(11) . ?
C1 C2 1.398(14) . ?
C16 C17 1.496(15) . ?
C2 C3 1.440(16) . ?
C8 C9 1.53(2) . ?
C8 H8A 0.9700 . ?
C8 H8B 0.9700 . ?
C17 H00A 0.9600 . ?
C17 H00B 0.9600 . ?
C17 H00C 0.9600 . ?
C15 C14 1.495(15) . ?
C15 H00D 0.9600 . ?
C15 H00E 0.9600 . ?
C15 H00F 0.9600 . ?
N2 C11 1.421(19) . ?
N2 C10 1.47(2) . ?
N2 H2 0.9800 . ?
C4 C3 1.37(2) . ?
C13 H00G 0.9600 . ?
C13 H00H 0.9600 . ?
C13 H00I 0.9600 . ?
C11 H11A 0.9600 . ?
C11 H11B 0.9600 . ?
C11 H11C 0.9600 . ?
C3 H3 0.9300 . ?
C10 C9 1.47(2) . ?
C10 H10A 0.9700 . ?
C10 H10B 0.9700 . ?
C9 H9A 0.9700 . ?
C9 H9B 0.9700 . ?
